data_2215332
loop_
_publ_author_name
'Butcher, Ray J.'
'Jasinski, Jerry P.'
'Mayekar, Anil N.'
'Narayana, B.'
'Yathirajan, H. S.'

_publ_contact_author_address
;
Department of Chemistry
Keene State College
229 Main Street
Keene
NH 03435-2001
USA
;
_publ_contact_author_email jjasinski@keene.edu
_publ_contact_author_fax '603 358-2987'
_publ_contact_author_name 'Jasinski, Jerry P.'
_publ_contact_author_phone '603 358-2563'
_publ_section_title
;
 (2<i>E</i>)-1-(2,4-Dichlorophenyl)-3-(2,3,4-trimethoxyphenyl)prop-2-en-1-one
;
_journal_coeditor_code AT2394
_journal_date_accepted 2007-09-11
_journal_date_recd_electronic 2007-09-09
_journal_issue 10
_journal_name_full 'Acta Crystallographica Section E'
_journal_page_first o4059
_journal_page_last o4060
_journal_paper_category QO
_journal_paper_doi 10.1107/S1600536807044303
_journal_volume 63
_journal_year 2007
_chemical_formula_moiety 'C18 H16 Cl2 O4'
_chemical_formula_sum 'C18 H16 Cl2 O4'
_chemical_formula_weight 367.21
_chemical_name_systematic
;
(2E)-1-(2,4-Dichlorophenyl)-3-(2,3,4-trimethoxyphenyl)prop-2-en-1-one
;
_space_group_IT_number 14
_symmetry_cell_setting monoclinic
_symmetry_space_group_name_Hall '-P 2yn'
_symmetry_space_group_name_H-M 'P 1 21/n 1'
_atom_sites_solution_hydrogens geom
_atom_sites_solution_primary direct
_atom_sites_solution_secondary difmap
_audit_creation_method SHELXL-97
_cell_angle_alpha 90.00
_cell_angle_beta 102.489(5)
_cell_angle_gamma 90.00
_cell_formula_units_Z 4
_cell_length_a 16.5354(7)
_cell_length_b 4.6157(2)
_cell_length_c 23.1486(11)
_cell_measurement_reflns_used 3324
_cell_measurement_temperature 296
_cell_measurement_theta_max 32.5067
_cell_measurement_theta_min 4.6176
_cell_volume 1724.95(14)
_computing_cell_refinement 'CrysAlisPro (Oxford Diffraction, 2007)'
_computing_data_collection 'CrysAlisPro (Oxford Diffraction, 2007)'
_computing_data_reduction 'CrysAlisPro (Oxford Diffraction, 2007)'
_computing_molecular_graphics 'SHELXTL (Bruker, 2000)'
_computing_publication_material 'SHELXTL (Bruker, 2000)'
_computing_structure_refinement 'SHELXL97 (Sheldrick, 1997)'
_computing_structure_solution 'SHELXS97 (Sheldrick, 1997)'
_diffrn_ambient_temperature 296
_diffrn_detector_area_resol_mean 10.5081
_diffrn_measured_fraction_theta_full 0.992
_diffrn_measured_fraction_theta_max 0.917
_diffrn_measurement_device_type 'Oxford Diffraction Gemini R CCD'
_diffrn_measurement_method '\f and \w'
_diffrn_radiation_monochromator graphite
_diffrn_radiation_source 'fine-focus sealed tube'
_diffrn_radiation_type MoK\a
_diffrn_radiation_wavelength 0.71073
_diffrn_reflns_av_R_equivalents 0.0418
_diffrn_reflns_av_sigmaI/netI 0.1097
_diffrn_reflns_limit_h_max 22
_diffrn_reflns_limit_h_min -24
_diffrn_reflns_limit_k_max 6
_diffrn_reflns_limit_k_min -6
_diffrn_reflns_limit_l_max 32
_diffrn_reflns_limit_l_min -34
_diffrn_reflns_number 14451
_diffrn_reflns_theta_full 25.00
_diffrn_reflns_theta_max 32.48
_diffrn_reflns_theta_min 4.63
_diffrn_standards_decay_% 0
_diffrn_standards_number 0
_exptl_absorpt_coefficient_mu 0.395
_exptl_absorpt_correction_T_max 1.00000
_exptl_absorpt_correction_T_min 0.55935
_exptl_absorpt_correction_type multi-scan
_exptl_absorpt_process_details '(CrysAlis RED; Oxford Diffraction, 2007)'
_exptl_crystal_colour colourless
_exptl_crystal_density_diffrn 1.414
_exptl_crystal_density_method 'not measured'
_exptl_crystal_description chunk
_exptl_crystal_F_000 760
_exptl_crystal_size_max 0.41
_exptl_crystal_size_mid 0.37
_exptl_crystal_size_min 0.18
_refine_diff_density_max 0.240
_refine_diff_density_min -0.418
_refine_ls_extinction_method none
_refine_ls_goodness_of_fit_ref 0.883
_refine_ls_hydrogen_treatment constr
_refine_ls_matrix_type full
_refine_ls_number_parameters 220
_refine_ls_number_reflns 5691
_refine_ls_number_restraints 0
_refine_ls_restrained_S_all 0.883
_refine_ls_R_factor_all 0.1270
_refine_ls_R_factor_gt 0.0422
_refine_ls_shift/su_max 0.009
_refine_ls_shift/su_mean 0.000
_refine_ls_structure_factor_coef Fsqd
_refine_ls_weighting_details 'calc w = 1/[\s^2^(Fo^2^)+(0.0519P)^2^] where P=(Fo^2^+2Fc^2^)/3'
_refine_ls_weighting_scheme calc
_refine_ls_wR_factor_gt 0.0904
_refine_ls_wR_factor_ref 0.1139
_reflns_number_gt 2371
_reflns_number_total 5691
_reflns_threshold_expression I>2\s(I)
_cod_data_source_file at2394.cif
_cod_data_source_block I
_cod_original_cell_volume 1724.95(13)
_cod_original_sg_symbol_H-M 'P 21/n'
_cod_database_code 2215332
_cod_database_fobs_code 2215332

loop_
_symmetry_equiv_pos_as_xyz
'x, y, z'
'-x+1/2, y+1/2, -z+1/2'
'-x, -y, -z'
'x-1/2, -y-1/2, z-1/2'

loop_
_atom_site_type_symbol
_atom_site_label
_atom_site_fract_x
_atom_site_fract_y
_atom_site_fract_z
_atom_site_U_iso_or_equiv
_atom_site_adp_type
_atom_site_calc_flag
_atom_site_refinement_flags
_atom_site_occupancy
Cl Cl1 0.65714(3) 0.57002(10) 0.00083(2) 0.04970(15) Uani d . 1
Cl Cl2 0.41613(3) -0.11621(12) -0.11266(3) 0.06282(18) Uani d . 1
O O1 0.77809(8) 0.4482(3) -0.12937(6) 0.0636(4) Uani d . 1
O O2 0.79104(7) -0.0644(2) 0.11903(6) 0.0446(3) Uani d . 1
O O3 0.91524(8) -0.1181(3) 0.22328(5) 0.0451(3) Uani d . 1
O O4 1.07048(8) 0.0060(4) 0.22270(6) 0.0633(4) Uani d . 1
C C1 0.67810(10) 0.2144(4) -0.08863(7) 0.0352(4) Uani d . 1
C C2 0.62533(11) 0.3090(4) -0.05314(7) 0.0356(4) Uani d . 1
C C3 0.54519(10) 0.2092(4) -0.06074(8) 0.0383(4) Uani d . 1
H H3A 0.5108 0.2750 -0.0366 0.046 Uiso calc R 1
C C4 0.51694(11) 0.0103(4) -0.10476(8) 0.0400(4) Uani d . 1
C C5 0.56629(12) -0.0876(4) -0.14163(8) 0.0444(5) Uani d . 1
H H5A 0.5463 -0.2205 -0.1715 0.053 Uiso calc R 1
C C6 0.64602(11) 0.0170(4) -0.13296(8) 0.0433(4) Uani d . 1
H H6A 0.6797 -0.0470 -0.1577 0.052 Uiso calc R 1
C C7 0.76435(11) 0.3273(4) -0.08525(8) 0.0422(4) Uani d . 1
C C8 0.83050(11) 0.2903(5) -0.03338(8) 0.0499(5) Uani d . 1
H H8A 0.8807 0.3808 -0.0336 0.060 Uiso calc R 1
C C9 0.82552(11) 0.1376(4) 0.01465(8) 0.0404(4) Uani d . 1
H H9A 0.7751 0.0483 0.0147 0.048 Uiso calc R 1
C C10 0.89131(10) 0.0970(4) 0.06698(7) 0.0410(4) Uani d . 1
C C11 0.87263(10) -0.0097(4) 0.11940(8) 0.0361(4) Uani d . 1
C C12 0.93420(11) -0.0322(4) 0.17086(7) 0.0400(4) Uani d . 1
C C13 1.01539(12) 0.0394(4) 0.17032(8) 0.0492(5) Uani d . 1
C C14 1.03516(12) 0.1401(5) 0.11867(9) 0.0636(6) Uani d . 1
H H14A 1.0896 0.1874 0.1179 0.076 Uiso calc R 1
C C15 0.97344(12) 0.1694(5) 0.06859(8) 0.0600(6) Uani d . 1
H H15A 0.9872 0.2405 0.0344 0.072 Uiso calc R 1
C C16 0.77199(13) -0.3329(4) 0.14340(10) 0.0583(6) Uani d . 1
H H16A 0.7146 -0.3783 0.1285 0.087 Uiso calc R 1
H H16B 0.7827 -0.3178 0.1857 0.087 Uiso calc R 1
H H16C 0.8058 -0.4834 0.1324 0.087 Uiso calc R 1
C C17 0.8940(2) 0.1146(5) 0.25695(10) 0.0837(8) Uani d . 1
H H17A 0.8905 0.0460 0.2955 0.126 Uiso calc R 1
H H17B 0.8415 0.1932 0.2374 0.126 Uiso calc R 1
H H17C 0.9357 0.2625 0.2609 0.126 Uiso calc R 1
C C18 1.15339(13) 0.0913(6) 0.22577(10) 0.0749(8) Uani d . 1
H H18A 1.1852 0.0614 0.2652 0.112 Uiso calc R 1
H H18B 1.1549 0.2926 0.2157 0.112 Uiso calc R 1
H H18C 1.1764 -0.0223 0.1985 0.112 Uiso calc R 1

loop_
_atom_site_aniso_label
_atom_site_aniso_U_11
_atom_site_aniso_U_22
_atom_site_aniso_U_33
_atom_site_aniso_U_12
_atom_site_aniso_U_13
_atom_site_aniso_U_23
Cl1 0.0552(3) 0.0458(3) 0.0467(3) -0.0095(2) 0.0080(2) -0.0104(2)
Cl2 0.0410(3) 0.0749(4) 0.0710(4) -0.0196(3) 0.0088(3) -0.0084(3)
O1 0.0458(8) 0.1031(11) 0.0399(8) -0.0141(8) 0.0048(6) 0.0244(8)
O2 0.0319(7) 0.0504(7) 0.0514(8) -0.0007(6) 0.0089(6) 0.0181(6)
O3 0.0468(8) 0.0556(8) 0.0335(7) 0.0021(6) 0.0100(6) 0.0109(6)
O4 0.0391(8) 0.1088(11) 0.0364(7) -0.0063(8) -0.0041(6) 0.0165(8)
C1 0.0334(9) 0.0417(9) 0.0280(9) -0.0002(8) 0.0012(7) 0.0093(8)
C2 0.0402(10) 0.0358(9) 0.0282(9) -0.0019(8) 0.0014(7) 0.0012(7)
C3 0.0354(10) 0.0409(10) 0.0391(10) -0.0004(8) 0.0093(8) 0.0029(8)
C4 0.0339(10) 0.0436(10) 0.0400(10) -0.0046(8) 0.0020(8) 0.0038(8)
C5 0.0443(11) 0.0484(11) 0.0377(10) -0.0038(9) 0.0024(8) -0.0057(9)
C6 0.0408(11) 0.0545(11) 0.0353(10) -0.0001(9) 0.0094(8) -0.0014(9)
C7 0.0355(10) 0.0575(11) 0.0329(10) -0.0068(9) 0.0063(8) 0.0085(9)
C8 0.0315(10) 0.0737(13) 0.0418(11) -0.0133(9) 0.0019(8) 0.0148(10)
C9 0.0296(9) 0.0520(10) 0.0379(10) -0.0068(8) 0.0035(8) 0.0036(9)
C10 0.0308(9) 0.0588(12) 0.0313(9) -0.0033(8) 0.0023(7) 0.0071(9)
C11 0.0301(9) 0.0411(9) 0.0366(9) 0.0006(7) 0.0063(7) 0.0063(8)
C12 0.0378(10) 0.0499(10) 0.0316(9) 0.0018(8) 0.0058(8) 0.0091(8)
C13 0.0356(10) 0.0770(13) 0.0321(10) -0.0017(10) 0.0010(8) 0.0096(10)
C14 0.0319(10) 0.1145(18) 0.0419(11) -0.0139(11) 0.0028(9) 0.0177(12)
C15 0.0399(11) 0.1047(17) 0.0341(11) -0.0113(11) 0.0050(9) 0.0210(11)
C16 0.0546(13) 0.0536(12) 0.0642(14) -0.0170(10) 0.0074(11) 0.0151(11)
C17 0.130(2) 0.0801(17) 0.0473(14) 0.0262(16) 0.0334(15) 0.0085(12)
C18 0.0372(12) 0.135(2) 0.0454(13) -0.0092(13) -0.0078(9) 0.0080(13)

loop_
_atom_type_symbol
_atom_type_description
_atom_type_scat_dispersion_real
_atom_type_scat_dispersion_imag
_atom_type_scat_source
C C 0.0033 0.0016 'International Tables Vol C Tables 4.2.6.8 and 6.1.1.4'
H H 0.0000 0.0000 'International Tables Vol C Tables 4.2.6.8 and 6.1.1.4'
O O 0.0106 0.0060 'International Tables Vol C Tables 4.2.6.8 and 6.1.1.4'
Cl Cl 0.1484 0.1585 'International Tables Vol C Tables 4.2.6.8 and 6.1.1.4'

loop_
_geom_angle_atom_site_label_1
_geom_angle_atom_site_label_2
_geom_angle_atom_site_label_3
_geom_angle
C11 O2 C16 117.36(14)
C12 O3 C17 113.45(15)
C13 O4 C18 117.98(15)
C6 C1 C2 116.99(16)
C6 C1 C7 118.17(16)
C2 C1 C7 124.67(16)
C3 C2 C1 121.87(16)
C3 C2 Cl1 117.27(14)
C1 C2 Cl1 120.81(13)
C4 C3 C2 118.74(16)
C4 C3 H3A 120.6
C2 C3 H3A 120.6
C3 C4 C5 121.71(16)
C3 C4 Cl2 117.80(14)
C5 C4 Cl2 120.49(14)
C6 C5 C4 118.09(17)
C6 C5 H5A 121.0
C4 C5 H5A 121.0
C5 C6 C1 122.57(17)
C5 C6 H6A 118.7
C1 C6 H6A 118.7
O1 C7 C8 120.05(16)
O1 C7 C1 117.26(15)
C8 C7 C1 122.67(15)
C9 C8 C7 125.54(17)
C9 C8 H8A 117.2
C7 C8 H8A 117.2
C8 C9 C10 126.31(16)
C8 C9 H9A 116.8
C10 C9 H9A 116.8
C15 C10 C11 117.18(16)
C15 C10 C9 122.78(16)
C11 C10 C9 120.00(15)
O2 C11 C12 121.86(15)
O2 C11 C10 117.34(15)
C12 C11 C10 120.54(16)
O3 C12 C13 118.87(15)
O3 C12 C11 120.78(16)
C13 C12 C11 120.32(16)
O4 C13 C12 115.40(16)
O4 C13 C14 124.76(18)
C12 C13 C14 119.84(17)
C15 C14 C13 119.31(18)
C15 C14 H14A 120.3
C13 C14 H14A 120.3
C14 C15 C10 122.76(17)
C14 C15 H15A 118.6
C10 C15 H15A 118.6
O2 C16 H16A 109.5
O2 C16 H16B 109.5
H16A C16 H16B 109.5
O2 C16 H16C 109.5
H16A C16 H16C 109.5
H16B C16 H16C 109.5
O3 C17 H17A 109.5
O3 C17 H17B 109.5
H17A C17 H17B 109.5
O3 C17 H17C 109.5
H17A C17 H17C 109.5
H17B C17 H17C 109.5
O4 C18 H18A 109.5
O4 C18 H18B 109.5
H18A C18 H18B 109.5
O4 C18 H18C 109.5
H18A C18 H18C 109.5
H18B C18 H18C 109.5

loop_
_geom_bond_atom_site_label_1
_geom_bond_atom_site_label_2
_geom_bond_distance
Cl1 C2 1.7335(17)
Cl2 C4 1.7382(18)
O1 C7 1.227(2)
O2 C11 1.3707(19)
O2 C16 1.425(2)
O3 C12 1.3757(19)
O3 C17 1.415(2)
O4 C13 1.359(2)
O4 C18 1.413(2)
C1 C6 1.389(2)
C1 C2 1.392(2)
C1 C7 1.504(2)
C2 C3 1.378(2)
C3 C4 1.376(2)
C3 H3A 0.9300
C4 C5 1.378(3)
C5 C6 1.377(3)
C5 H5A 0.9300
C6 H6A 0.9300
C7 C8 1.449(2)
C8 C9 1.334(2)
C8 H8A 0.9300
C9 C10 1.455(2)
C9 H9A 0.9300
C10 C15 1.391(2)
C10 C11 1.405(2)
C11 C12 1.393(2)
C12 C13 1.385(2)
C13 C14 1.386(3)
C14 C15 1.375(2)
C14 H14A 0.9300
C15 H15A 0.9300
C16 H16A 0.9600
C16 H16B 0.9600
C16 H16C 0.9600
C17 H17A 0.9600
C17 H17B 0.9600
C17 H17C 0.9600
C18 H18A 0.9600
C18 H18B 0.9600
C18 H18C 0.9600

loop_
_geom_hbond_atom_site_label_D
_geom_hbond_atom_site_label_H
_geom_hbond_atom_site_label_A
_geom_hbond_site_symmetry_A
_geom_hbond_distance_DH
_geom_hbond_distance_HA
_geom_hbond_distance_DA
_geom_hbond_angle_DHA
_geom_hbond_publ_flag
C9 H9A O2 . 0.93 2.43 2.762(2) 101 yes
C16 H16B O3 . 0.96 2.36 2.849(3) 111 yes
C18 H18A O1 4_555 0.96 2.59 3.541(3) 172 yes

loop_
_geom_torsion_atom_site_label_1
_geom_torsion_atom_site_label_2
_geom_torsion_atom_site_label_3
_geom_torsion_atom_site_label_4
_geom_torsion
C6 C1 C2 C3 0.9(2)
C7 C1 C2 C3 176.10(15)
C6 C1 C2 Cl1 -176.44(13)
C7 C1 C2 Cl1 -1.3(2)
C1 C2 C3 C4 0.0(3)
Cl1 C2 C3 C4 177.48(13)
C2 C3 C4 C5 -0.9(3)
C2 C3 C4 Cl2 179.03(13)
C3 C4 C5 C6 0.7(3)
Cl2 C4 C5 C6 -179.19(14)
C4 C5 C6 C1 0.3(3)
C2 C1 C6 C5 -1.1(3)
C7 C1 C6 C5 -176.61(16)
C6 C1 C7 O1 57.3(2)
C2 C1 C7 O1 -117.8(2)
C6 C1 C7 C8 -120.8(2)
C2 C1 C7 C8 64.1(3)
O1 C7 C8 C9 -172.7(2)
C1 C7 C8 C9 5.3(3)
C7 C8 C9 C10 179.72(18)
C8 C9 C10 C15 -12.7(3)
C8 C9 C10 C11 165.01(19)
C16 O2 C11 C12 -52.2(2)
C16 O2 C11 C10 133.69(18)
C15 C10 C11 O2 176.11(17)
C9 C10 C11 O2 -1.7(2)
C15 C10 C11 C12 1.9(3)
C9 C10 C11 C12 -175.92(16)
C17 O3 C12 C13 89.1(2)
C17 O3 C12 C11 -89.2(2)
O2 C11 C12 O3 1.7(3)
C10 C11 C12 O3 175.61(16)
O2 C11 C12 C13 -176.60(17)
C10 C11 C12 C13 -2.7(3)
C18 O4 C13 C12 -176.4(2)
C18 O4 C13 C14 2.9(3)
O3 C12 C13 O4 2.5(3)
C11 C12 C13 O4 -179.19(16)
O3 C12 C13 C14 -176.84(18)
C11 C12 C13 C14 1.5(3)
O4 C13 C14 C15 -178.9(2)
C12 C13 C14 C15 0.4(3)
C13 C14 C15 C10 -1.2(4)
C11 C10 C15 C14 0.0(3)
C9 C10 C15 C14 177.8(2)

loop_
_cod_related_entry_id
_cod_related_entry_database
_cod_related_entry_code
1 ChemSpider 30655326
